data_4021788
loop_
_publ_author_name
'Thomas G. Back'
'Masood Parvez'
'Huimin Zhai'

_publ_contact_author
;
    Masood Parvez
    Department of Chemistry
    University of Calgary
    2500 University Drive N.W.
    Calgary, Alberta, Canada T2N 1N4  
;
_publ_contact_author_email ' parvez@ucalgary.ca '
_publ_contact_author_fax ' (403)289-9488 '
_publ_contact_author_phone ' (403)220-5348 '
_publ_section_title
;
 Rearrangements of the Diels-Alder Cycloadducts Obtained from
 Acetylenic Sulfones and 1,3-Diphenylisobenzofuran
;
_journal_name_full 'Journal of Organic Chemistry'
_journal_page_first 5254
_journal_page_last 5259
_journal_paper_doi 10.1021/jo060598e
_journal_volume 71
_journal_year 2006
_chemical_formula_sum 'C35 H26 O3 S'
_chemical_formula_weight 526.62
_chemical_name_systematic
;
 ?
;
_space_group_IT_number 2
_space_group_name_Hall '-P 1'
_space_group_name_H-M_alt 'P -1'
_symmetry_cell_setting triclinic
_symmetry_space_group_name_Hall '-P 1'
_symmetry_space_group_name_H-M 'P -1'
_atom_sites_solution_hydrogens geom
_atom_sites_solution_primary direct
_atom_sites_solution_secondary difmap
_audit_creation_method SHELXL-97
_cell_angle_alpha 109.08(4)
_cell_angle_beta 94.84(4)
_cell_angle_gamma 95.86(3)
_cell_formula_units_Z 2
_cell_length_a 10.838(8)
_cell_length_b 11.321(8)
_cell_length_c 11.438(7)
_cell_measurement_reflns_used 10990
_cell_measurement_temperature 173(2)
_cell_measurement_theta_max 27.3
_cell_measurement_theta_min 1.9
_cell_volume 1309.0(16)
_computing_cell_refinement 'HKL DENZO (Otwinowski & Minor, 1997)'
_computing_data_collection 'COLLECT (Hooft, 1998)'
_computing_data_reduction 'SCALEPACK (Otwinowski & Minor, 1997)'
_computing_molecular_graphics 'ORTEPII (Johnson, 1976)'
_computing_publication_material 'SHELXL-97 (Sheldrick, 1997)'
_computing_structure_refinement 'SHELXL-97 (Sheldrick, 1997)'
_computing_structure_solution 'SAPI91 (Fan, 1991)'
_diffrn_ambient_temperature 173(2)
_diffrn_measured_fraction_theta_full 0.989
_diffrn_measured_fraction_theta_max 0.989
_diffrn_measurement_device_type 'Nonius KappaCCD'
_diffrn_measurement_method ' \w and \f '
_diffrn_radiation_monochromator graphite
_diffrn_radiation_source 'fine-focus sealed tube'
_diffrn_radiation_type MoK\a
_diffrn_radiation_wavelength 0.71073
_diffrn_reflns_av_R_equivalents 0.0469
_diffrn_reflns_av_sigmaI/netI 0.0694
_diffrn_reflns_limit_h_max 13
_diffrn_reflns_limit_h_min -13
_diffrn_reflns_limit_k_max 14
_diffrn_reflns_limit_k_min -14
_diffrn_reflns_limit_l_max 14
_diffrn_reflns_limit_l_min -14
_diffrn_reflns_number 10990
_diffrn_reflns_theta_full 27.33
_diffrn_reflns_theta_max 27.33
_diffrn_reflns_theta_min 1.90
_exptl_absorpt_coefficient_mu 0.160
_exptl_absorpt_correction_T_max 0.9905
_exptl_absorpt_correction_T_min 0.9779
_exptl_absorpt_correction_type multi-scan
_exptl_absorpt_process_details 'SORTAV: (Blessing, 1997)'
_exptl_crystal_colour colorless
_exptl_crystal_density_diffrn 1.336
_exptl_crystal_density_meas ?
_exptl_crystal_density_method 'not measured'
_exptl_crystal_description block
_exptl_crystal_F_000 552
_exptl_crystal_size_max 0.14
_exptl_crystal_size_mid 0.12
_exptl_crystal_size_min 0.06
_refine_diff_density_max 1.024
_refine_diff_density_min -0.484
_refine_diff_density_rms 0.119
_refine_ls_extinction_coef 0.058(9)
_refine_ls_extinction_expression Fc^*^=kFc[1+0.001xFc^2^\l^3^/sin(2\q)]^-1/4^
_refine_ls_extinction_method SHELXL
_refine_ls_goodness_of_fit_ref 1.031
_refine_ls_hydrogen_treatment constr
_refine_ls_matrix_type full
_refine_ls_number_parameters 353
_refine_ls_number_reflns 5843
_refine_ls_number_restraints 0
_refine_ls_restrained_S_all 1.031
_refine_ls_R_factor_all 0.1537
_refine_ls_R_factor_gt 0.1198
_refine_ls_shift/su_max 0.003
_refine_ls_shift/su_mean 0.001
_refine_ls_structure_factor_coef Fsqd
_refine_ls_weighting_details 'calc w=1/[\s^2^(Fo^2^)+(0.1200P)^2^+15.5400P] where P=(Fo^2^+2Fc^2^)/3'
_refine_ls_weighting_scheme calc
_refine_ls_wR_factor_gt 0.3556
_refine_ls_wR_factor_ref 0.3764
_reflns_number_gt 4104
_reflns_number_total 5843
_reflns_threshold_expression >2sigma(I)
_cod_data_source_file jo060598esi20060318_055919.cif
_cod_depositor_comments
;
The following automatic conversions were performed:
'_symmetry_cell_setting' value 'Triclinic' changed to 'triclinic'
according to '/home/saulius/struct/CIF-dictionaries/cif_core.dic'
dictionary named 'cif_core.dic' version 2.4.1 from 2010-06-29.

Automatic conversion script
Id: cif_fix_enum 1527 2010-12-29 10:47:43Z saulius 

The following automatic conversions were performed:

'_exptl_crystal_density_meas' value 'nor measured' was changed to '?'
- the value is perceived as not measured.

Automatic conversion script
Id: cif_fix_values 3008 2015-01-20 13:52:24Z robertas 
;
_cod_original_sg_symbol_H-M ' P -1'
_cod_database_code 4021788

loop_
_symmetry_equiv_pos_as_xyz
'x, y, z'
'-x, -y, -z'

loop_
_atom_site_label
_atom_site_type_symbol
_atom_site_fract_x
_atom_site_fract_y
_atom_site_fract_z
_atom_site_U_iso_or_equiv
_atom_site_adp_type
_atom_site_occupancy
_atom_site_symmetry_multiplicity
_atom_site_calc_flag
_atom_site_refinement_flags
S1 S 0.69382(17) 0.29260(16) 0.92391(16) 0.0298(5) Uani 1 1 d .
O1 O 1.0298(5) 0.0801(5) 0.6558(5) 0.0375(12) Uani 1 1 d .
O2 O 0.8012(5) 0.3824(5) 0.9864(5) 0.0354(12) Uani 1 1 d .
O3 O 0.6188(5) 0.2354(5) 0.9946(5) 0.0372(12) Uani 1 1 d .
C1 C 0.9276(7) 0.0681(6) 0.6897(6) 0.0298(14) Uani 1 1 d .
C2 C 0.8884(6) 0.1830(6) 0.7921(6) 0.0278(14) Uani 1 1 d .
C3 C 0.7487(6) 0.1643(6) 0.8066(6) 0.0279(14) Uani 1 1 d .
C4 C 0.6711(7) 0.0572(6) 0.7447(6) 0.0301(14) Uani 1 1 d .
C5 C 0.7178(6) -0.0545(6) 0.6621(6) 0.0282(14) Uani 1 1 d .
C6 C 0.6383(7) -0.1698(6) 0.6042(6) 0.0340(16) Uani 1 1 d .
H6 H 0.5522 -0.1755 0.6183 0.041 Uiso 1 1 d R
C7 C 0.6842(8) -0.2736(7) 0.5290(7) 0.0375(17) Uani 1 1 d .
H7 H 0.6297 -0.3516 0.4890 0.045 Uiso 1 1 d R
C8 C 0.8076(8) -0.2683(7) 0.5078(7) 0.0402(18) Uani 1 1 d .
H8 H 0.8372 -0.3425 0.4558 0.048 Uiso 1 1 d R
C9 C 0.8863(8) -0.1577(7) 0.5618(7) 0.0362(16) Uani 1 1 d .
H9 H 0.9722 -0.1532 0.5469 0.043 Uiso 1 1 d R
C10 C 0.8432(7) -0.0498(6) 0.6407(6) 0.0291(14) Uani 1 1 d .
C11 C 0.9105(6) 0.2951(6) 0.7425(7) 0.0303(14) Uani 1 1 d .
C12 C 0.9817(7) 0.4107(6) 0.8121(7) 0.0330(15) Uani 1 1 d .
H12 H 1.0210 0.4214 0.8940 0.040 Uiso 1 1 d R
C13 C 0.9954(8) 0.5076(8) 0.7636(8) 0.0426(18) Uani 1 1 d .
H13 H 1.0426 0.5876 0.8127 0.051 Uiso 1 1 d R
C14 C 0.9398(8) 0.4903(8) 0.6426(8) 0.0447(19) Uani 1 1 d .
H14 H 0.9503 0.5571 0.6084 0.054 Uiso 1 1 d R
C15 C 0.8687(8) 0.3743(8) 0.5738(8) 0.0441(19) Uani 1 1 d .
H15 H 0.8308 0.3615 0.4908 0.053 Uiso 1 1 d R
C16 C 0.8549(7) 0.2795(7) 0.6244(7) 0.0332(15) Uani 1 1 d .
H16 H 0.8048 0.2007 0.5765 0.040 Uiso 1 1 d R
C17 C 0.9741(7) 0.1913(6) 0.9104(6) 0.0309(15) Uani 1 1 d .
C18 C 1.1026(7) 0.2290(7) 0.9214(7) 0.0351(16) Uani 1 1 d .
H18 H 1.1363 0.2530 0.8563 0.042 Uiso 1 1 d R
C19 C 1.1806(7) 0.2311(7) 1.0257(7) 0.0377(16) Uani 1 1 d .
H19 H 1.2689 0.2563 1.0324 0.045 Uiso 1 1 d R
C20 C 1.1321(8) 0.1952(7) 1.1175(7) 0.0401(18) Uani 1 1 d .
H20 H 1.1853 0.1997 1.1908 0.048 Uiso 1 1 d R
C21 C 1.0044(7) 0.1544(7) 1.1067(7) 0.0371(16) Uani 1 1 d .
H21 H 0.9717 0.1289 1.1714 0.045 Uiso 1 1 d R
C22 C 0.9268(7) 0.1523(6) 1.0026(7) 0.0336(15) Uani 1 1 d .
H22 H 0.8394 0.1214 0.9929 0.040 Uiso 1 1 d R
C23 C 0.5336(6) 0.0397(6) 0.7509(6) 0.0293(14) Uani 1 1 d .
C24 C 0.4531(7) 0.0719(7) 0.6680(7) 0.0337(15) Uani 1 1 d .
H24 H 0.4870 0.1122 0.6135 0.040 Uiso 1 1 d R
C25 C 0.3245(7) 0.0470(8) 0.6653(7) 0.0390(17) Uani 1 1 d .
H25 H 0.2690 0.0694 0.6084 0.047 Uiso 1 1 d R
C26 C 0.2767(7) -0.0116(8) 0.7433(8) 0.0411(18) Uani 1 1 d .
H26 H 0.1878 -0.0292 0.7406 0.049 Uiso 1 1 d R
C27 C 0.3560(7) -0.0451(7) 0.8249(8) 0.0395(17) Uani 1 1 d .
H27 H 0.3222 -0.0853 0.8796 0.047 Uiso 1 1 d R
C28 C 0.4833(7) -0.0206(7) 0.8289(7) 0.0384(17) Uani 1 1 d .
H28 H 0.5384 -0.0442 0.8851 0.046 Uiso 1 1 d R
C29 C 0.5939(7) 0.3692(6) 0.8510(6) 0.0308(15) Uani 1 1 d .
C30 C 0.6490(7) 0.4560(7) 0.7994(8) 0.0385(17) Uani 1 1 d .
H30 H 0.7375 0.4651 0.7962 0.046 Uiso 1 1 d R
C31 C 0.5717(8) 0.5247(7) 0.7543(7) 0.0384(17) Uani 1 1 d .
H31 H 0.6061 0.5847 0.7187 0.046 Uiso 1 1 d R
C32 C 0.4437(7) 0.5125(7) 0.7589(7) 0.0359(16) Uani 1 1 d .
C33 C 0.3928(8) 0.4264(7) 0.8112(7) 0.0395(17) Uani 1 1 d .
H33 H 0.3044 0.4153 0.8151 0.047 Uiso 1 1 d R
C34 C 0.4681(7) 0.3553(6) 0.8578(7) 0.0331(15) Uani 1 1 d .
H34 H 0.4338 0.2970 0.8954 0.040 Uiso 1 1 d R
C35 C 0.3623(8) 0.5914(8) 0.7107(8) 0.046(2) Uani 1 1 d .
H35A H 0.2770 0.5701 0.7214 0.055 Uiso 1 1 d R
H35B H 0.3690 0.5745 0.6238 0.055 Uiso 1 1 d R
H35C H 0.3893 0.6793 0.7559 0.055 Uiso 1 1 d R

loop_
_atom_site_aniso_label
_atom_site_aniso_U_11
_atom_site_aniso_U_22
_atom_site_aniso_U_33
_atom_site_aniso_U_23
_atom_site_aniso_U_13
_atom_site_aniso_U_12
S1 0.0359(10) 0.0262(8) 0.0270(8) 0.0074(6) 0.0053(7) 0.0071(6)
O1 0.036(3) 0.035(3) 0.037(3) 0.006(2) 0.007(2) 0.006(2)
O2 0.041(3) 0.029(2) 0.031(3) 0.003(2) 0.001(2) 0.007(2)
O3 0.048(3) 0.035(3) 0.033(3) 0.013(2) 0.015(2) 0.012(2)
C1 0.035(4) 0.027(3) 0.030(3) 0.012(3) 0.005(3) 0.010(3)
C2 0.031(3) 0.022(3) 0.026(3) 0.004(3) 0.002(3) 0.003(3)
C3 0.032(3) 0.022(3) 0.030(3) 0.010(3) 0.001(3) 0.005(3)
C4 0.038(4) 0.025(3) 0.029(3) 0.011(3) 0.005(3) 0.010(3)
C5 0.035(4) 0.026(3) 0.023(3) 0.009(3) 0.001(3) 0.005(3)
C6 0.044(4) 0.026(3) 0.030(4) 0.006(3) 0.005(3) 0.006(3)
C7 0.057(5) 0.022(3) 0.031(4) 0.005(3) 0.005(3) 0.007(3)
C8 0.057(5) 0.030(4) 0.036(4) 0.010(3) 0.008(3) 0.014(3)
C9 0.046(4) 0.032(4) 0.034(4) 0.013(3) 0.011(3) 0.016(3)
C10 0.039(4) 0.025(3) 0.026(3) 0.010(3) 0.005(3) 0.010(3)
C11 0.032(4) 0.025(3) 0.037(4) 0.012(3) 0.007(3) 0.006(3)
C12 0.040(4) 0.024(3) 0.033(4) 0.007(3) 0.005(3) 0.006(3)
C13 0.046(5) 0.035(4) 0.053(5) 0.021(4) 0.009(4) 0.008(3)
C14 0.055(5) 0.041(4) 0.050(5) 0.029(4) 0.013(4) 0.012(4)
C15 0.051(5) 0.048(5) 0.040(4) 0.022(4) 0.006(4) 0.015(4)
C16 0.037(4) 0.031(4) 0.032(4) 0.011(3) 0.003(3) 0.006(3)
C17 0.037(4) 0.025(3) 0.030(3) 0.008(3) 0.000(3) 0.007(3)
C18 0.036(4) 0.034(4) 0.038(4) 0.015(3) 0.005(3) 0.005(3)
C19 0.037(4) 0.036(4) 0.039(4) 0.013(3) -0.001(3) 0.005(3)
C20 0.050(5) 0.036(4) 0.033(4) 0.011(3) -0.005(3) 0.010(3)
C21 0.045(4) 0.034(4) 0.033(4) 0.015(3) -0.001(3) 0.001(3)
C22 0.036(4) 0.028(3) 0.038(4) 0.014(3) 0.002(3) 0.000(3)
C23 0.034(4) 0.025(3) 0.026(3) 0.005(3) 0.004(3) 0.003(3)
C24 0.038(4) 0.030(4) 0.034(4) 0.014(3) 0.001(3) 0.004(3)
C25 0.037(4) 0.045(4) 0.037(4) 0.015(3) 0.001(3) 0.013(3)
C26 0.035(4) 0.045(4) 0.047(4) 0.018(4) 0.009(3) 0.008(3)
C27 0.040(4) 0.039(4) 0.047(4) 0.022(4) 0.015(3) 0.009(3)
C28 0.041(4) 0.038(4) 0.042(4) 0.020(3) 0.008(3) 0.011(3)
C29 0.040(4) 0.024(3) 0.029(3) 0.010(3) 0.002(3) 0.007(3)
C30 0.035(4) 0.033(4) 0.048(4) 0.012(3) 0.007(3) 0.006(3)
C31 0.050(5) 0.028(3) 0.040(4) 0.014(3) 0.002(3) 0.007(3)
C32 0.048(4) 0.026(3) 0.028(3) 0.001(3) 0.000(3) 0.013(3)
C33 0.040(4) 0.032(4) 0.044(4) 0.008(3) 0.006(3) 0.010(3)
C34 0.045(4) 0.019(3) 0.035(4) 0.006(3) 0.010(3) 0.008(3)
C35 0.057(5) 0.042(4) 0.040(4) 0.013(4) -0.002(4) 0.019(4)

loop_
_atom_type_symbol
_atom_type_description
_atom_type_scat_dispersion_real
_atom_type_scat_dispersion_imag
_atom_type_scat_source
C C 0.0033 0.0016 'International Tables Vol C Tables 4.2.6.8 and 6.1.1.4'
H H 0.0000 0.0000 'International Tables Vol C Tables 4.2.6.8 and 6.1.1.4'
O O 0.0106 0.0060 'International Tables Vol C Tables 4.2.6.8 and 6.1.1.4'
S S 0.1246 0.1234 'International Tables Vol C Tables 4.2.6.8 and 6.1.1.4'

loop_
_geom_angle_atom_site_label_1
_geom_angle_atom_site_label_2
_geom_angle_atom_site_label_3
_geom_angle
O2 S1 O3 119.4(3)
O2 S1 C29 107.1(3)
O3 S1 C29 106.9(3)
O2 S1 C3 106.8(3)
O3 S1 C3 106.5(3)
C29 S1 C3 109.9(3)
O1 C1 C10 122.1(6)
O1 C1 C2 118.3(6)
C10 C1 C2 119.6(6)
C3 C2 C17 112.8(6)
C3 C2 C1 112.5(5)
C17 C2 C1 102.8(5)
C3 C2 C11 107.2(5)
C17 C2 C11 116.6(5)
C1 C2 C11 104.8(5)
C4 C3 C2 123.7(6)
C4 C3 S1 120.3(5)
C2 C3 S1 115.9(5)
C3 C4 C5 121.1(6)
C3 C4 C23 124.6(6)
C5 C4 C23 114.3(6)
C10 C5 C6 118.0(6)
C10 C5 C4 120.8(6)
C6 C5 C4 121.2(6)
C7 C6 C5 120.3(7)
C7 C6 H6 120.3
C5 C6 H6 119.4
C6 C7 C8 121.5(7)
C6 C7 H7 120.1
C8 C7 H7 118.4
C9 C8 C7 119.4(7)
C9 C8 H8 120.9
C7 C8 H8 119.7
C8 C9 C10 120.7(7)
C8 C9 H9 119.9
C10 C9 H9 119.4
C5 C10 C9 120.0(7)
C5 C10 C1 120.7(6)
C9 C10 C1 119.0(7)
C16 C11 C12 118.7(6)
C16 C11 C2 117.9(6)
C12 C11 C2 123.4(6)
C13 C12 C11 120.5(7)
C13 C12 H12 120.8
C11 C12 H12 118.7
C12 C13 C14 120.4(8)
C12 C13 H13 120.2
C14 C13 H13 119.4
C15 C14 C13 118.6(7)
C15 C14 H14 120.9
C13 C14 H14 120.4
C16 C15 C14 120.1(7)
C16 C15 H15 120.8
C14 C15 H15 119.2
C11 C16 C15 121.7(7)
C11 C16 H16 119.1
C15 C16 H16 119.2
C22 C17 C18 118.8(6)
C22 C17 C2 120.7(6)
C18 C17 C2 120.3(6)
C19 C18 C17 120.2(7)
C19 C18 H18 120.6
C17 C18 H18 119.1
C20 C19 C18 120.3(7)
C20 C19 H19 119.8
C18 C19 H19 119.9
C19 C20 C21 120.2(7)
C19 C20 H20 120.3
C21 C20 H20 119.5
C22 C21 C20 119.4(7)
C22 C21 H21 121.2
C20 C21 H21 119.4
C17 C22 C21 121.0(7)
C17 C22 H22 119.0
C21 C22 H22 119.9
C24 C23 C28 119.3(7)
C24 C23 C4 119.1(6)
C28 C23 C4 121.2(6)
C25 C24 C23 120.1(7)
C25 C24 H24 120.2
C23 C24 H24 119.7
C26 C25 C24 119.8(7)
C26 C25 H25 120.1
C24 C25 H25 120.1
C25 C26 C27 120.5(7)
C25 C26 H26 119.5
C27 C26 H26 120.0
C28 C27 C26 120.3(7)
C28 C27 H27 119.5
C26 C27 H27 120.2
C27 C28 C23 120.0(7)
C27 C28 H28 120.5
C23 C28 H28 119.5
C34 C29 C30 121.1(6)
C34 C29 S1 120.4(5)
C30 C29 S1 118.1(6)
C31 C30 C29 117.8(7)
C31 C30 H30 122.3
C29 C30 H30 119.9
C30 C31 C32 122.7(7)
C30 C31 H31 120.0
C32 C31 H31 117.3
C31 C32 C33 117.9(7)
C31 C32 C35 121.2(7)
C33 C32 C35 121.0(7)
C32 C33 C34 121.0(7)
C32 C33 H33 119.8
C34 C33 H33 119.1
C29 C34 C33 119.5(7)
C29 C34 H34 119.0
C33 C34 H34 121.5
C32 C35 H35A 109.5
C32 C35 H35B 109.1
H35A C35 H35B 109.5
C32 C35 H35C 109.8
H35A C35 H35C 109.5
H35B C35 H35C 109.5

loop_
_geom_bond_atom_site_label_1
_geom_bond_atom_site_label_2
_geom_bond_distance
S1 O2 1.429(5)
S1 O3 1.442(5)
S1 C29 1.770(7)
S1 C3 1.817(7)
O1 C1 1.214(9)
C1 C10 1.452(10)
C1 C2 1.564(9)
C2 C3 1.537(9)
C2 C17 1.546(9)
C2 C11 1.556(9)
C3 C4 1.345(10)
C4 C5 1.476(9)
C4 C23 1.494(10)
C5 C10 1.399(10)
C5 C6 1.412(10)
C6 C7 1.378(10)
C6 H6 0.9599
C7 C8 1.377(11)
C7 H7 0.9601
C8 C9 1.366(11)
C8 H8 0.9601
C9 C10 1.411(9)
C9 H9 0.9600
C11 C16 1.380(10)
C11 C12 1.397(10)
C12 C13 1.382(10)
C12 H12 0.9600
C13 C14 1.406(12)
C13 H13 0.9601
C14 C15 1.397(12)
C14 H14 0.9599
C15 C16 1.378(10)
C15 H15 0.9600
C16 H16 0.9601
C17 C22 1.386(10)
C17 C18 1.396(10)
C18 C19 1.394(10)
C18 H18 0.9599
C19 C20 1.369(11)
C19 H19 0.9600
C20 C21 1.395(11)
C20 H20 0.9601
C21 C22 1.390(10)
C21 H21 0.9599
C22 H22 0.9600
C23 C24 1.395(10)
C23 C28 1.401(10)
C24 C25 1.389(11)
C24 H24 0.9599
C25 C26 1.378(11)
C25 H25 0.9600
C26 C27 1.385(11)
C26 H26 0.9600
C27 C28 1.373(11)
C27 H27 0.9600
C28 H28 0.9600
C29 C34 1.368(10)
C29 C30 1.410(10)
C30 C31 1.377(10)
C30 H30 0.9600
C31 C32 1.387(11)
C31 H31 0.9599
C32 C33 1.393(11)
C32 C35 1.510(10)
C33 C34 1.393(10)
C33 H33 0.9600
C34 H34 0.9600
C35 H35A 0.9600
C35 H35B 0.9601
C35 H35C 0.9601

loop_
_geom_torsion_atom_site_label_1
_geom_torsion_atom_site_label_2
_geom_torsion_atom_site_label_3
_geom_torsion_atom_site_label_4
_geom_torsion
O1 C1 C2 C3 168.2(6)
C10 C1 C2 C3 -13.3(8)
O1 C1 C2 C17 -70.2(7)
C10 C1 C2 C17 108.3(7)
O1 C1 C2 C11 52.1(8)
C10 C1 C2 C11 -129.4(6)
C17 C2 C3 C4 -111.1(7)
C1 C2 C3 C4 4.6(9)
C11 C2 C3 C4 119.3(7)
C17 C2 C3 S1 64.1(6)
C1 C2 C3 S1 179.8(4)
C11 C2 C3 S1 -65.6(6)
O2 S1 C3 C4 170.5(5)
O3 S1 C3 C4 41.9(6)
C29 S1 C3 C4 -73.6(6)
O2 S1 C3 C2 -4.8(6)
O3 S1 C3 C2 -133.5(5)
C29 S1 C3 C2 111.1(5)
C2 C3 C4 C5 3.5(10)
S1 C3 C4 C5 -171.4(5)
C2 C3 C4 C23 -175.8(6)
S1 C3 C4 C23 9.2(9)
C3 C4 C5 C10 -3.5(10)
C23 C4 C5 C10 175.9(6)
C3 C4 C5 C6 175.3(6)
C23 C4 C5 C6 -5.3(9)
C10 C5 C6 C7 -0.1(10)
C4 C5 C6 C7 -178.9(6)
C5 C6 C7 C8 -0.2(11)
C6 C7 C8 C9 -0.3(11)
C7 C8 C9 C10 1.1(11)
C6 C5 C10 C9 0.9(10)
C4 C5 C10 C9 179.7(6)
C6 C5 C10 C1 175.4(6)
C4 C5 C10 C1 -5.8(10)
C8 C9 C10 C5 -1.4(10)
C8 C9 C10 C1 -176.0(7)
O1 C1 C10 C5 -167.3(6)
C2 C1 C10 C5 14.3(9)
O1 C1 C10 C9 7.3(10)
C2 C1 C10 C9 -171.1(6)
C3 C2 C11 C16 -65.8(8)
C17 C2 C11 C16 166.7(6)
C1 C2 C11 C16 53.9(8)
C3 C2 C11 C12 113.0(7)
C17 C2 C11 C12 -14.5(10)
C1 C2 C11 C12 -127.3(7)
C16 C11 C12 C13 0.3(11)
C2 C11 C12 C13 -178.5(7)
C11 C12 C13 C14 -1.1(12)
C12 C13 C14 C15 1.2(12)
C13 C14 C15 C16 -0.4(12)
C12 C11 C16 C15 0.5(11)
C2 C11 C16 C15 179.4(7)
C14 C15 C16 C11 -0.5(12)
C3 C2 C17 C22 15.7(9)
C1 C2 C17 C22 -105.7(7)
C11 C2 C17 C22 140.4(7)
C3 C2 C17 C18 -169.3(6)
C1 C2 C17 C18 69.3(7)
C11 C2 C17 C18 -44.6(9)
C22 C17 C18 C19 -2.1(10)
C2 C17 C18 C19 -177.2(6)
C17 C18 C19 C20 0.6(11)
C18 C19 C20 C21 0.9(12)
C19 C20 C21 C22 -0.9(11)
C18 C17 C22 C21 2.2(11)
C2 C17 C22 C21 177.3(6)
C20 C21 C22 C17 -0.7(11)
C3 C4 C23 C24 88.2(9)
C5 C4 C23 C24 -91.2(8)
C3 C4 C23 C28 -98.7(9)
C5 C4 C23 C28 81.9(8)
C28 C23 C24 C25 1.6(11)
C4 C23 C24 C25 174.8(6)
C23 C24 C25 C26 -1.2(11)
C24 C25 C26 C27 0.4(12)
C25 C26 C27 C28 -0.1(12)
C26 C27 C28 C23 0.5(12)
C24 C23 C28 C27 -1.3(11)
C4 C23 C28 C27 -174.3(7)
O2 S1 C29 C34 -135.8(6)
O3 S1 C29 C34 -6.6(7)
C3 S1 C29 C34 108.5(6)
O2 S1 C29 C30 36.8(6)
O3 S1 C29 C30 165.9(6)
C3 S1 C29 C30 -78.9(6)
C34 C29 C30 C31 -1.0(11)
S1 C29 C30 C31 -173.5(6)
C29 C30 C31 C32 0.6(12)
C30 C31 C32 C33 -0.2(11)
C30 C31 C32 C35 178.8(7)
C31 C32 C33 C34 0.2(11)
C35 C32 C33 C34 -178.8(7)
C30 C29 C34 C33 1.0(11)
S1 C29 C34 C33 173.3(5)
C32 C33 C34 C29 -0.6(11)

loop_
_cod_related_entry_id
_cod_related_entry_database
_cod_related_entry_code
1 ChemSpider 9744775
